data_4515320
loop_
_publ_author_name
'Wang, Ani'
'Fan, Ruiqing'
'Pi, Xinxin'
'Zhou, Yuze'
'Chen, Guangyu'
'Chen, Wei'
'Yang, Yulin'

_publ_section_title
;
 Nitrogen-Doped Microporous Carbons Derived from Pyridine Ligand-Based
 Metal-Organic Complexes as High-Performance SO<sub>2</sub> Adsorption
 Sorbents.
;
_journal_issue 43
_journal_name_full 'ACS applied materials &amp; interfaces'
_journal_page_first 37407
_journal_page_last 37416
_journal_paper_doi 10.1021/acsami.8b12739
_journal_volume 10
_journal_year 2018
_chemical_formula_sum 'C19 H12 N6 O6 Zn'
_chemical_formula_weight 485.74
_space_group_crystal_system triclinic
_space_group_IT_number 2
_space_group_name_Hall '-P 1'
_space_group_name_H-M_alt 'P -1'
_atom_sites_solution_hydrogens geom
_audit_creation_method SHELXL-2014/7
_cell_angle_alpha 82.29(3)
_cell_angle_beta 80.04(3)
_cell_angle_gamma 63.70(3)
_cell_formula_units_Z 2
_cell_length_a 9.0117(18)
_cell_length_b 9.5162(19)
_cell_length_c 12.398(3)
_cell_measurement_reflns_used 3307
_cell_measurement_temperature 293(2)
_cell_measurement_theta_max 24.999
_cell_measurement_theta_min 1.671
_cell_volume 936.8(4)
_computing_structure_refinement 'SHELXL-2014/7 (Sheldrick, 2014)'
_diffrn_ambient_temperature 293(2)
_diffrn_measured_fraction_theta_full 0.997
_diffrn_measured_fraction_theta_max 0.997
_diffrn_measurement_device_type 'Bruker Smart APEX CCD area detector'
_diffrn_measurement_method 'phi and omega scans'
_diffrn_radiation_type MoK\a
_diffrn_radiation_wavelength 0.71073
_diffrn_reflns_av_R_equivalents 0.0218
_diffrn_reflns_av_unetI/netI 0.0328
_diffrn_reflns_Laue_measured_fraction_full 0.997
_diffrn_reflns_Laue_measured_fraction_max 0.997
_diffrn_reflns_limit_h_max 10
_diffrn_reflns_limit_h_min -10
_diffrn_reflns_limit_k_max 10
_diffrn_reflns_limit_k_min -11
_diffrn_reflns_limit_l_max 14
_diffrn_reflns_limit_l_min -14
_diffrn_reflns_number 6601
_diffrn_reflns_point_group_measured_fraction_full 0.997
_diffrn_reflns_point_group_measured_fraction_max 0.997
_diffrn_reflns_theta_full 24.999
_diffrn_reflns_theta_max 24.999
_diffrn_reflns_theta_min 1.671
_exptl_absorpt_coefficient_mu 1.366
_exptl_absorpt_correction_T_max 0.872
_exptl_absorpt_correction_T_min 0.849
_exptl_absorpt_correction_type multi-scan
_exptl_crystal_colour yellow
_exptl_crystal_density_diffrn 1.722
_exptl_crystal_description block
_exptl_crystal_F_000 492
_exptl_crystal_size_max 0.120
_exptl_crystal_size_mid 0.100
_exptl_crystal_size_min 0.100
_refine_diff_density_max 0.983
_refine_diff_density_min -0.334
_refine_diff_density_rms 0.082
_refine_ls_extinction_method none
_refine_ls_goodness_of_fit_ref 1.025
_refine_ls_hydrogen_treatment constr
_refine_ls_matrix_type full
_refine_ls_number_parameters 289
_refine_ls_number_reflns 3296
_refine_ls_number_restraints 1
_refine_ls_restrained_S_all 1.025
_refine_ls_R_factor_all 0.0545
_refine_ls_R_factor_gt 0.0452
_refine_ls_shift/su_max 0.001
_refine_ls_shift/su_mean 0.000
_refine_ls_structure_factor_coef Fsqd
_refine_ls_weighting_details 'w=1/[\s^2^(Fo^2^)+(0.1000P)^2^] where P=(Fo^2^+2Fc^2^)/3'
_refine_ls_weighting_scheme calc
_refine_ls_wR_factor_gt 0.1274
_refine_ls_wR_factor_ref 0.1352
_reflns_Friedel_coverage 0.000
_reflns_number_gt 2791
_reflns_number_total 3296
_reflns_threshold_expression 'I > 2\s(I)'
_cod_data_source_file am8b12739_si_003.cif
_cod_data_source_block MOC-2
_cod_database_code 4515320
_shelx_shelxl_version_number 2014/7
_shelx_space_group_comment
;
The symmetry employed for this shelxl refinement is uniquely defined
by the following loop, which should always be used as a source of
symmetry information in preference to the above space-group names.
They are only intended as comments.
;
_shelx_estimated_absorpt_t_min 0.853
_shelx_estimated_absorpt_t_max 0.875

loop_
_space_group_symop_operation_xyz
'x, y, z'
'-x, -y, -z'

loop_
_atom_site_label
_atom_site_type_symbol
_atom_site_fract_x
_atom_site_fract_y
_atom_site_fract_z
_atom_site_U_iso_or_equiv
_atom_site_adp_type
_atom_site_occupancy
_atom_site_site_symmetry_order
_atom_site_calc_flag
_atom_site_refinement_flags_posn
_atom_site_refinement_flags_adp
Zn1 Zn 0.12584(5) 0.69929(4) 0.25824(3) 0.04185(19) Uani 1 1 d . .
O1 O 0.0109(5) 0.6548(5) 0.4492(3) 0.0903(11) Uani 1 1 d . .
O2 O -0.0777(5) 0.8560(4) 0.3433(3) 0.0866(10) Uani 1 1 d . U
O3 O -0.1996(6) 0.8541(6) 0.5121(4) 0.1229(17) Uani 1 1 d . .
O4 O 0.1717(5) 0.8028(3) 0.1081(2) 0.0740(9) Uani 1 1 d . .
O5 O 0.1865(8) 1.0042(7) 0.0188(5) 0.181(3) Uani 1 1 d . .
O6 O 0.1187(6) 1.0115(5) 0.1809(4) 0.1195(16) Uani 1 1 d . .
N1 N 0.0117(4) 0.5787(3) 0.1906(2) 0.0418(7) Uani 1 1 d . .
N2 N 0.0339(4) 0.3522(3) 0.1440(2) 0.0445(7) Uani 1 1 d . .
H2A H 0.0753 0.2532 0.1354 0.053 Uiso 1 1 calc R U
N3 N 0.3014(4) 0.4666(3) 0.2587(2) 0.0397(6) Uani 1 1 d . .
N4 N 0.3374(4) 0.6974(3) 0.3300(2) 0.0416(7) Uani 1 1 d . .
N5 N -0.0938(5) 0.7917(5) 0.4400(3) 0.0670(9) Uani 1 1 d . U
N6 N 0.1540(5) 0.9391(5) 0.1031(4) 0.0694(10) Uani 1 1 d . .
C1 C -0.2698(5) 0.7466(4) 0.1293(3) 0.0476(9) Uani 1 1 d . .
H1A H -0.2786 0.8416 0.1483 0.057 Uiso 1 1 calc R U
C2 C -0.3936(5) 0.7397(5) 0.0830(3) 0.0548(9) Uani 1 1 d . .
H2B H -0.4877 0.8318 0.0696 0.066 Uiso 1 1 calc R U
C3 C -0.3815(6) 0.5982(5) 0.0556(3) 0.0587(10) Uani 1 1 d . .
H3A H -0.4691 0.5977 0.0257 0.070 Uiso 1 1 calc R U
C4 C -0.2445(5) 0.4588(5) 0.0710(3) 0.0525(10) Uani 1 1 d . .
H4A H -0.2368 0.3644 0.0518 0.063 Uiso 1 1 calc R U
C5 C -0.1187(5) 0.4659(4) 0.1166(3) 0.0419(8) Uani 1 1 d . .
C6 C -0.1311(4) 0.6074(4) 0.1468(2) 0.0391(8) Uani 1 1 d . .
C7 C 0.1047(5) 0.4268(4) 0.1869(3) 0.0418(8) Uani 1 1 d . .
C8 C 0.2699(5) 0.3569(4) 0.2239(3) 0.0430(8) Uani 1 1 d . .
C9 C 0.3876(6) 0.2006(4) 0.2235(3) 0.0545(10) Uani 1 1 d . .
H9A H 0.3646 0.1247 0.1995 0.065 Uiso 1 1 calc R U
C10 C 0.5371(6) 0.1607(4) 0.2587(3) 0.0580(10) Uani 1 1 d . .
H10A H 0.6166 0.0566 0.2582 0.070 Uiso 1 1 calc R U
C11 C 0.4470(4) 0.4284(4) 0.2945(2) 0.0391(7) Uani 1 1 d . .
C12 C 0.4664(4) 0.5537(4) 0.3333(2) 0.0400(8) Uani 1 1 d . .
C13 C 0.3538(5) 0.8129(5) 0.3681(3) 0.0498(9) Uani 1 1 d . .
H13A H 0.2665 0.9131 0.3665 0.060 Uiso 1 1 calc R U
C14 C 0.4978(5) 0.7892(5) 0.4109(3) 0.0568(10) Uani 1 1 d . .
H14A H 0.5047 0.8728 0.4374 0.068 Uiso 1 1 calc R U
C15 C 0.6261(5) 0.6454(5) 0.4135(3) 0.0534(10) Uani 1 1 d . .
H15A H 0.7216 0.6294 0.4421 0.064 Uiso 1 1 calc R U
C16 C 0.6161(5) 0.5190(5) 0.3730(3) 0.0447(8) Uani 1 1 d . .
C17 C 0.7444(5) 0.3620(5) 0.3714(3) 0.0561(10) Uani 1 1 d . .
H17A H 0.8446 0.3396 0.3963 0.067 Uiso 1 1 calc R U
C18 C 0.7241(5) 0.2461(5) 0.3350(3) 0.0563(10) Uani 1 1 d . .
H18A H 0.8104 0.1452 0.3354 0.068 Uiso 1 1 calc R U
C19 C 0.5735(5) 0.2738(4) 0.2958(3) 0.0486(9) Uani 1 1 d . .

loop_
_atom_site_aniso_label
_atom_site_aniso_U_11
_atom_site_aniso_U_22
_atom_site_aniso_U_33
_atom_site_aniso_U_23
_atom_site_aniso_U_13
_atom_site_aniso_U_12
Zn1 0.0469(3) 0.0299(3) 0.0502(3) -0.01061(17) -0.00368(18) -0.01659(19)
O1 0.087(3) 0.100(3) 0.079(2) -0.011(2) -0.0128(19) -0.034(2)
O2 0.098(3) 0.057(2) 0.0870(19) -0.0168(16) -0.004(2) -0.0164(18)
O3 0.110(3) 0.140(4) 0.129(3) -0.095(3) 0.058(3) -0.065(3)
O4 0.122(3) 0.0445(17) 0.0702(19) 0.0074(14) -0.0304(18) -0.0457(18)
O5 0.186(6) 0.135(5) 0.211(6) 0.102(5) -0.025(5) -0.091(4)
O6 0.141(4) 0.058(2) 0.160(4) -0.022(3) -0.053(3) -0.027(2)
N1 0.0505(17) 0.0355(16) 0.0448(15) -0.0123(12) -0.0019(13) -0.0222(14)
N2 0.0586(18) 0.0353(15) 0.0466(16) -0.0125(12) 0.0007(13) -0.0264(14)
N3 0.0469(17) 0.0337(15) 0.0403(15) -0.0053(12) -0.0031(12) -0.0188(13)
N4 0.0496(17) 0.0383(16) 0.0399(15) -0.0099(12) 0.0011(13) -0.0220(14)
N5 0.057(2) 0.060(2) 0.088(2) -0.0181(19) -0.001(2) -0.028(2)
N6 0.072(2) 0.050(2) 0.094(3) 0.007(2) -0.026(2) -0.031(2)
C1 0.054(2) 0.041(2) 0.048(2) -0.0132(16) 0.0032(16) -0.0210(18)
C2 0.047(2) 0.062(3) 0.055(2) -0.0077(19) -0.0045(17) -0.0227(19)
C3 0.062(3) 0.074(3) 0.053(2) -0.009(2) -0.0046(19) -0.040(2)
C4 0.067(3) 0.064(3) 0.046(2) -0.0154(18) 0.0009(18) -0.045(2)
C5 0.053(2) 0.0407(19) 0.0376(17) -0.0114(14) 0.0057(15) -0.0271(17)
C6 0.049(2) 0.0444(19) 0.0327(16) -0.0102(14) 0.0030(14) -0.0289(17)
C7 0.057(2) 0.0361(18) 0.0397(17) -0.0095(14) 0.0015(15) -0.0272(17)
C8 0.056(2) 0.0324(18) 0.0419(18) -0.0062(14) 0.0007(15) -0.0222(16)
C9 0.071(3) 0.0321(19) 0.061(2) -0.0086(17) -0.006(2) -0.0220(19)
C10 0.067(3) 0.0283(19) 0.066(3) -0.0036(17) -0.003(2) -0.0106(18)
C11 0.0472(19) 0.0341(17) 0.0328(16) -0.0027(13) -0.0005(14) -0.0160(15)
C12 0.0472(19) 0.045(2) 0.0309(16) -0.0018(14) -0.0013(14) -0.0244(17)
C13 0.056(2) 0.049(2) 0.050(2) -0.0160(17) 0.0008(17) -0.0270(18)
C14 0.067(3) 0.071(3) 0.051(2) -0.0192(19) 0.0005(19) -0.045(2)
C15 0.058(2) 0.076(3) 0.0421(19) -0.0042(18) -0.0043(17) -0.043(2)
C16 0.048(2) 0.057(2) 0.0309(16) 0.0002(15) 0.0008(14) -0.0282(18)
C17 0.048(2) 0.070(3) 0.046(2) 0.0107(19) -0.0085(17) -0.025(2)
C18 0.050(2) 0.047(2) 0.058(2) 0.0057(18) -0.0044(18) -0.0121(19)
C19 0.054(2) 0.041(2) 0.0428(19) 0.0006(15) -0.0017(16) -0.0161(18)

loop_
_atom_type_symbol
_atom_type_description
_atom_type_scat_dispersion_real
_atom_type_scat_dispersion_imag
_atom_type_scat_source
C C 0.0033 0.0016 'International Tables Vol C Tables 4.2.6.8 and 6.1.1.4'
H H 0.0000 0.0000 'International Tables Vol C Tables 4.2.6.8 and 6.1.1.4'
N N 0.0061 0.0033 'International Tables Vol C Tables 4.2.6.8 and 6.1.1.4'
O O 0.0106 0.0060 'International Tables Vol C Tables 4.2.6.8 and 6.1.1.4'
Zn Zn 0.2839 1.4301 'International Tables Vol C Tables 4.2.6.8 and 6.1.1.4'

loop_
_geom_angle_atom_site_label_1
_geom_angle_atom_site_label_2
_geom_angle_atom_site_label_3
_geom_angle
O2 Zn1 O4 109.09(15)
O2 Zn1 N3 144.24(14)
O4 Zn1 N3 106.49(13)
O2 Zn1 N1 99.35(14)
O4 Zn1 N1 92.67(12)
N3 Zn1 N1 75.37(11)
O2 Zn1 N4 103.84(14)
O4 Zn1 N4 96.09(12)
N3 Zn1 N4 75.52(11)
N1 Zn1 N4 150.89(11)
O2 Zn1 O1 54.32(14)
O4 Zn1 O1 163.14(14)
N3 Zn1 O1 90.28(13)
N1 Zn1 O1 93.22(12)
N4 Zn1 O1 86.33(11)
N5 O1 Zn1 86.0(3)
N5 O2 Zn1 107.3(3)
N6 O4 Zn1 118.7(3)
C7 N1 C6 105.6(3)
C7 N1 Zn1 113.3(2)
C6 N1 Zn1 141.1(2)
C7 N2 C5 106.7(3)
C7 N2 H2A 126.7
C5 N2 H2A 126.7
C8 N3 C11 120.5(3)
C8 N3 Zn1 120.8(2)
C11 N3 Zn1 118.7(2)
C13 N4 C12 117.3(3)
C13 N4 Zn1 130.4(3)
C12 N4 Zn1 112.3(2)
O3 N5 O1 123.0(5)
O3 N5 O2 124.7(5)
O1 N5 O2 112.3(4)
O6 N6 O5 114.4(5)
O6 N6 O4 123.2(4)
O5 N6 O4 122.1(6)
C2 C1 C6 117.6(3)
C2 C1 H1A 121.2
C6 C1 H1A 121.2
C1 C2 C3 121.3(4)
C1 C2 H2B 119.4
C3 C2 H2B 119.4
C4 C3 C2 122.2(4)
C4 C3 H3A 118.9
C2 C3 H3A 118.9
C3 C4 C5 116.6(4)
C3 C4 H4A 121.7
C5 C4 H4A 121.7
C4 C5 N2 132.7(3)
C4 C5 C6 121.8(4)
N2 C5 C6 105.5(3)
C1 C6 N1 130.5(3)
C1 C6 C5 120.5(3)
N1 C6 C5 109.0(3)
N1 C7 N2 113.2(3)
N1 C7 C8 119.8(3)
N2 C7 C8 126.9(3)
N3 C8 C9 121.0(3)
N3 C8 C7 110.7(3)
C9 C8 C7 128.3(3)
C10 C9 C8 118.9(4)
C10 C9 H9A 120.5
C8 C9 H9A 120.5
C9 C10 C19 121.2(4)
C9 C10 H10A 119.4
C19 C10 H10A 119.4
N3 C11 C19 122.2(3)
N3 C11 C12 116.2(3)
C19 C11 C12 121.6(3)
N4 C12 C16 124.5(3)
N4 C12 C11 117.3(3)
C16 C12 C11 118.3(3)
N4 C13 C14 122.4(4)
N4 C13 H13A 118.8
C14 C13 H13A 118.8
C15 C14 C13 119.8(4)
C15 C14 H14A 120.1
C13 C14 H14A 120.1
C14 C15 C16 120.1(4)
C14 C15 H15A 119.9
C16 C15 H15A 119.9
C12 C16 C15 115.9(4)
C12 C16 C17 119.2(3)
C15 C16 C17 124.9(4)
C18 C17 C16 121.7(4)
C18 C17 H17A 119.1
C16 C17 H17A 119.1
C17 C18 C19 121.5(4)
C17 C18 H18A 119.2
C19 C18 H18A 119.2
C10 C19 C11 116.1(4)
C10 C19 C18 126.3(4)
C11 C19 C18 117.6(4)

loop_
_geom_bond_atom_site_label_1
_geom_bond_atom_site_label_2
_geom_bond_distance
Zn1 O2 2.007(4)
Zn1 O4 2.052(3)
Zn1 N3 2.074(3)
Zn1 N1 2.164(3)
Zn1 N4 2.231(3)
Zn1 O1 2.476(4)
O1 N5 1.229(5)
O2 N5 1.287(5)
O3 N5 1.186(5)
O4 N6 1.229(4)
O5 N6 1.201(6)
O6 N6 1.176(5)
N1 C7 1.314(4)
N1 C6 1.384(4)
N2 C7 1.347(4)
N2 C5 1.387(5)
N2 H2A 0.8600
N3 C8 1.335(4)
N3 C11 1.337(5)
N4 C13 1.326(4)
N4 C12 1.347(4)
C1 C2 1.370(5)
C1 C6 1.383(5)
C1 H1A 0.9300
C2 C3 1.385(6)
C2 H2B 0.9300
C3 C4 1.372(6)
C3 H3A 0.9300
C4 C5 1.381(5)
C4 H4A 0.9300
C5 C6 1.398(5)
C7 C8 1.465(5)
C8 C9 1.392(5)
C9 C10 1.362(6)
C9 H9A 0.9300
C10 C19 1.405(6)
C10 H10A 0.9300
C11 C19 1.406(5)
C11 C12 1.433(5)
C12 C16 1.401(5)
C13 C14 1.401(6)
C13 H13A 0.9300
C14 C15 1.346(6)
C14 H14A 0.9300
C15 C16 1.407(6)
C15 H15A 0.9300
C16 C17 1.428(6)
C17 C18 1.339(6)
C17 H17A 0.9300
C18 C19 1.423(6)
C18 H18A 0.9300
